data_7012325
loop_
_publ_author_name
'Asahara, Masahiro'
'Taomoto, Shoichiro'
'Tanaka, Masahito'
'Erabi, Tatsuo'
'Wada, Masanori'

_publ_section_title
;
 Dependence of the rotational barrier of the Ar-group in RArTeX2 on the
 R-group [Ar = 2,6-(MeO)2C6H3; R = Me, Et, i-Pr; X = Cl, Br, I]
;
_journal_issue 5
_journal_name_full 'Dalton Transactions'
_journal_page_first 973
_journal_paper_doi 10.1039/b210033a
_journal_year 2003
_chemical_formula_moiety 'C10 H14 Cl2 O2 Te '
_chemical_formula_sum 'C10 H14 Cl2 O2 Te'
_chemical_formula_weight 364.73
_space_group_IT_number 61
_symmetry_cell_setting orthorhombic
_symmetry_Int_Tables_number 61
_symmetry_space_group_name_Hall '-P 2ac 2ab'
_symmetry_space_group_name_H-M 'P b c a'
_audit_creation_date 2002-10-07
_audit_creation_method 'by CrystalStructure v2.00'
_cell_angle_alpha 90
_cell_angle_beta 90
_cell_angle_gamma 90
_cell_formula_units_Z 8
_cell_length_a 6.7317(2)
_cell_length_b 15.2528(3)
_cell_length_c 25.9327(5)
_cell_measurement_reflns_used 34332
_cell_measurement_temperature 173.1
_cell_measurement_theta_max 27.4
_cell_measurement_theta_min 1.6
_cell_volume 2662.70(11)
_computing_cell_refinement PROCESS-AUTO
_computing_data_collection PROCESS-AUTO
_computing_data_reduction CrystalStructure
_computing_publication_material 'CrystalStructure Ver. 2.00'
_computing_structure_refinement CRYSTALS
_computing_structure_solution SIR92
_diffrn_detector_area_resol_mean 10.00
_diffrn_measured_fraction_theta_full 0.9954
_diffrn_measured_fraction_theta_max 0.9997
_diffrn_measurement_device_type 'Rigaku RAXIS-RAPID'
_diffrn_measurement_method \w
_diffrn_radiation_type 'Mo K\a'
_diffrn_radiation_wavelength 0.7107
_diffrn_reflns_av_R_equivalents 0.024
_diffrn_reflns_limit_h_max 8
_diffrn_reflns_limit_h_min -8
_diffrn_reflns_limit_k_max 19
_diffrn_reflns_limit_k_min -19
_diffrn_reflns_limit_l_max 33
_diffrn_reflns_limit_l_min -33
_diffrn_reflns_number 23299
_diffrn_reflns_theta_full 27.50
_diffrn_reflns_theta_max 27.43
_exptl_absorpt_coefficient_mu 2.615
_exptl_absorpt_correction_type none
_exptl_crystal_colour colorless
_exptl_crystal_density_diffrn 1.819
_exptl_crystal_density_method 'not measured'
_exptl_crystal_description block
_exptl_crystal_size_max 0.20
_exptl_crystal_size_mid 0.20
_exptl_crystal_size_min 0.15
_refine_diff_density_max 0.98
_refine_diff_density_min -0.35
_refine_ls_extinction_method none
_refine_ls_goodness_of_fit_ref 1.004
_refine_ls_hydrogen_treatment refall
_refine_ls_number_parameters 150
_refine_ls_number_reflns 2542
_refine_ls_R_factor_gt 0.0200
_refine_ls_shift/su_max 0.0000
_refine_ls_structure_factor_coef Fsqd
_refine_ls_weighting_details 'w = 1/[0.001Fo^2^ + 1.000\s^2^(Fo)]/(4Fo^2^)'
_refine_ls_weighting_scheme calc
_refine_ls_wR_factor_ref 0.0710
_reflns_number_gt 2542
_reflns_number_total 3467
_reflns_threshold_expression F^2^>2.0\s(F^2^)
_cod_data_source_file b210033a.txt
_cod_data_source_block '_EtPhiTeCl2_'
_cod_original_cell_volume 2662.70(9)
_cod_original_sg_symbol_H-M Pbca
_cod_original_formula_sum 'C10 H14 Cl2 O2 Te '
_cod_database_code 7012325

loop_
_symmetry_equiv_pos_as_xyz
x,y,z
-x,-y,-z
-x+1/2,y+1/2,z
x+1/2,-y+1/2,-z
x,-y+1/2,z+1/2
-x,y+1/2,-z+1/2
-x+1/2,-y,z+1/2
x+1/2,y,-z+1/2

loop_
_atom_site_label
_atom_site_type_symbol
_atom_site_fract_x
_atom_site_fract_y
_atom_site_fract_z
_atom_site_U_iso_or_equiv
_atom_site_adp_type
_atom_site_occupancy
_atom_site_symmetry_multiplicity
_atom_site_calc_flag
_atom_site_refinement_flags
_atom_site_disorder_assembly
_atom_site_disorder_group
Te1 Te 0.54897(2) 0.48607(1) 0.59080(1) 0.02478(6) Uani 1.00 1 d . . .
Cl1 Cl 0.4743(1) 0.57150(4) 0.67165(3) 0.0383(2) Uani 1.00 1 d . . .
Cl2 Cl 0.6673(1) 0.39545(5) 0.51619(2) 0.0409(2) Uani 1.00 1 d . . .
O1 O 0.8821(3) 0.4241(1) 0.67226(7) 0.0373(5) Uani 1.00 1 d . . .
O2 O 0.2830(3) 0.3365(1) 0.59960(7) 0.0355(5) Uani 1.00 1 d . . .
C1 C 0.5850(4) 0.3740(1) 0.63680(9) 0.0250(5) Uani 1.00 1 d . . .
C2 C 0.7445(4) 0.3600(2) 0.67024(8) 0.0277(5) Uani 1.00 1 d . . .
C3 C 0.7511(5) 0.2820(2) 0.69830(9) 0.0337(6) Uani 1.00 1 d . . .
C4 C 0.6000(5) 0.2218(2) 0.6930(1) 0.0354(7) Uani 1.00 1 d . . .
C5 C 0.4383(4) 0.2350(2) 0.66075(9) 0.0326(7) Uani 1.00 1 d . . .
C6 C 0.4325(4) 0.3126(2) 0.63213(9) 0.0280(6) Uani 1.00 1 d . . .
C7 C 1.0366(4) 0.4167(2) 0.7102(1) 0.0426(8) Uani 1.00 1 d . . .
C8 C 0.1318(5) 0.2733(2) 0.5878(1) 0.0390(8) Uani 1.00 1 d . . .
C9 C 0.8341(4) 0.5487(2) 0.58824(9) 0.0336(6) Uani 1.00 1 d . . .
C10 C 0.8282(5) 0.6224(2) 0.5494(1) 0.0520(9) Uani 1.00 1 d . . .
H1 H 0.8597(5) 0.2706(2) 0.72074(9) 0.040(1) Uiso 1.00 1 c . . .
H2 H 0.6062(5) 0.1690(2) 0.7124(1) 0.043(1) Uiso 1.00 1 c . . .
H3 H 0.3348(4) 0.1929(2) 0.65810(9) 0.039(1) Uiso 1.00 1 c . . .
H4 H 1.1234(4) 0.4656(2) 0.7076(1) 0.051(1) Uiso 1.00 1 c . . .
H5 H 0.9791(4) 0.4154(2) 0.7436(1) 0.051(1) Uiso 1.00 1 c . . .
H6 H 1.1094(4) 0.3642(2) 0.7045(1) 0.051(1) Uiso 1.00 1 c . . .
H7 H 0.1901(5) 0.2233(2) 0.5720(1) 0.047(1) Uiso 1.00 1 c . . .
H8 H 0.0378(5) 0.2987(2) 0.5649(1) 0.047(1) Uiso 1.00 1 c . . .
H9 H 0.0670(5) 0.2563(2) 0.6188(1) 0.047(1) Uiso 1.00 1 c . . .
H10 H 0.8670(4) 0.5709(2) 0.62140(9) 0.040(1) Uiso 1.00 1 c . . .
H11 H 0.9318(4) 0.5074(2) 0.57777(9) 0.040(1) Uiso 1.00 1 c . . .
H12 H 0.9478(5) 0.6553(2) 0.5511(1) 0.063(1) Uiso 1.00 1 c . . .
H13 H 0.7188(5) 0.6593(2) 0.5574(1) 0.063(1) Uiso 1.00 1 c . . .
H14 H 0.8124(5) 0.5993(2) 0.5156(1) 0.063(1) Uiso 1.00 1 c . . .

loop_
_atom_site_aniso_label
_atom_site_aniso_U_11
_atom_site_aniso_U_22
_atom_site_aniso_U_33
_atom_site_aniso_U_12
_atom_site_aniso_U_13
_atom_site_aniso_U_23
Te1 0.0243(1) 0.0252(1) 0.0248(1) 0.00007(6) -0.00348(5) 0.00322(5)
Cl1 0.0478(4) 0.0281(3) 0.0390(3) 0.0048(3) 0.0075(3) -0.0023(3)
Cl2 0.0527(4) 0.0448(4) 0.0252(3) 0.0051(3) -0.0042(3) -0.0045(2)
O1 0.031(1) 0.044(1) 0.0372(9) -0.0015(9) -0.0127(8) 0.0046(8)
O2 0.033(1) 0.034(1) 0.0398(9) -0.0084(8) -0.0091(8) 0.0036(7)
C1 0.029(1) 0.024(1) 0.022(1) 0.0037(9) 0.0000(9) -0.0002(9)
C2 0.029(1) 0.031(1) 0.0232(9) 0.006(1) 0.0000(9) -0.0030(9)
C3 0.040(1) 0.036(1) 0.025(1) 0.015(1) 0.001(1) 0.003(1)
C4 0.050(2) 0.028(1) 0.028(1) 0.012(1) 0.006(1) 0.004(1)
C5 0.041(2) 0.025(1) 0.032(1) -0.000(1) 0.007(1) -0.000(1)
C6 0.031(1) 0.025(1) 0.028(1) 0.0029(9) 0.0008(9) -0.004(1)
C7 0.031(2) 0.063(2) 0.035(1) 0.002(1) -0.012(1) -0.002(1)
C8 0.034(2) 0.041(2) 0.042(1) -0.010(1) -0.002(1) -0.006(1)
C9 0.030(1) 0.039(1) 0.032(1) -0.005(1) -0.000(1) -0.003(1)
C10 0.038(2) 0.063(2) 0.055(2) -0.018(2) -0.002(1) 0.021(2)

loop_
_atom_type_symbol
_atom_type_description
_atom_type_scat_dispersion_real
_atom_type_scat_dispersion_imag
_atom_type_scat_source
C C 0.006 0.003
;
International Tables for Crystallography
(1992, Vol. C, Tables 4.2.6.8 and 6.1.1.4)
;
H H 0.000 0.000
;
International Tables for Crystallography
(1992, Vol. C, Table 6.1.1.4)
;
O O 0.017 0.010
;
International Tables for Crystallography
(1992, Vol. C, Tables 4.2.6.8 and 6.1.1.4)
;
Cl Cl 0.174 0.200
;
International Tables for Crystallography
(1992, Vol. C, Tables 4.2.6.8 and 6.1.1.4)
;
Te Te -0.474 1.812
;
International Tables for Crystallography
(1992, Vol. C, Tables 4.2.6.8 and 6.1.1.4)
;

loop_
_geom_angle_atom_site_label_1
_geom_angle_site_symmetry_1
_geom_angle_atom_site_label_2
_geom_angle_site_symmetry_2
_geom_angle_atom_site_label_3
_geom_angle_site_symmetry_3
_geom_angle
_geom_angle_publ_flag
Cl1 . Te1 . Cl2 . 172.12(2) yes
Cl1 . Te1 . C1 . 88.34(6) yes
Cl2 . Te1 . C1 . 87.31(6) yes
Cl1 . Te1 . C9 . 88.49(7) yes
Cl2 . Te1 . C9 . 86.41(7) yes
C1 . Te1 . C9 . 106.1(1) yes
C2 . O1 . C7 . 117.8(2) yes
C6 . O2 . C8 . 118.5(2) yes
Te1 . C1 . C2 . 124.50(18) yes
Te1 . C1 . C6 . 114.39(17) yes
C2 . C1 . C6 . 121.1(2) yes
O1 . C2 . C1 . 116.2(2) yes
O1 . C2 . C3 . 125.2(2) yes
C1 . C2 . C3 . 118.6(2) yes
C2 . C3 . C4 . 119.5(2) yes
C2 . C3 . H1 . 119.94(17) no
C4 . C3 . H1 . 120.51(15) no
C3 . C4 . C5 . 122.9(2) yes
C3 . C4 . H2 . 118.72(15) no
C5 . C4 . H2 . 118.42(16) no
C4 . C5 . C6 . 117.7(3) yes
C4 . C5 . H3 . 121.36(16) no
C6 . C5 . H3 . 120.90(16) no
O2 . C6 . C1 . 114.7(2) yes
O2 . C6 . C5 . 125.2(2) yes
C1 . C6 . C5 . 120.1(2) yes
O1 . C7 . H4 . 109.53(16) no
O1 . C7 . H5 . 109.37(15) no
H4 . C7 . H5 . 109.471 no
O1 . C7 . H6 . 109.52(16) no
H4 . C7 . H6 . 109.473 no
H5 . C7 . H6 . 109.473 no
O2 . C8 . H7 . 109.76(15) no
O2 . C8 . H8 . 109.44(14) no
H7 . C8 . H8 . 109.478 no
O2 . C8 . H9 . 109.20(13) no
H7 . C8 . H9 . 109.471 no
H8 . C8 . H9 . 109.469 no
Te1 . C9 . C10 . 109.2(2) yes
Te1 . C9 . H10 . 109.80(6) no
C10 . C9 . H10 . 110.20(16) no
Te1 . C9 . H11 . 109.43(8) no
C10 . C9 . H11 . 108.72(18) no
H10 . C9 . H11 . 109.465 no
C9 . C10 . H12 . 109.91(16) no
C9 . C10 . H13 . 108.46(18) no
H12 . C10 . H13 . 109.475 no
C9 . C10 . H14 . 110.04(16) no
H12 . C10 . H14 . 109.473 no
H13 . C10 . H14 . 109.471 no

loop_
_geom_bond_atom_site_label_1
_geom_bond_site_symmetry_1
_geom_bond_atom_site_label_2
_geom_bond_site_symmetry_2
_geom_bond_distance
_geom_bond_publ_flag
Te1 . Cl1 . 2.5193(7) yes
Te1 . Cl2 . 2.5078(6) yes
Te1 . C1 . 2.098(2) yes
Te1 . C9 . 2.145(3) yes
O1 . C2 . 1.348(3) yes
O1 . C7 . 1.436(3) yes
O2 . C6 . 1.363(3) yes
O2 . C8 . 1.434(3) yes
C1 . C2 . 1.397(3) yes
C1 . C6 . 1.395(3) yes
C2 . C3 . 1.396(3) yes
C3 . C4 . 1.377(4) yes
C3 . H1 . 0.950 no
C4 . C5 . 1.388(4) yes
C4 . H2 . 0.950 no
C5 . C6 . 1.397(3) yes
C5 . H3 . 0.950 no
C7 . H4 . 0.950 no
C7 . H5 . 0.950 no
C7 . H6 . 0.950 no
C8 . H7 . 0.950 no
C8 . H8 . 0.950 no
C8 . H9 . 0.950 no
C9 . C10 . 1.509(4) yes
C9 . H10 . 0.950 no
C9 . H11 . 0.950 no
C10 . H12 . 0.950 no
C10 . H13 . 0.950 no
C10 . H14 . 0.950 no

loop_
_geom_contact_atom_site_label_1
_geom_contact_site_symmetry_1
_geom_contact_atom_site_label_2
_geom_contact_site_symmetry_2
_geom_contact_distance
_geom_contact_publ_flag
Te1 . Cl1 . 2.5193(7) yes
Te1 . Cl2 . 2.5078(6) yes
Te1 . Cl2 2_666 3.6171(7) yes
Te1 . O1 . 3.2225(18) yes
Te1 . O2 . 2.9093(19) yes
Te1 . C1 . 2.098(2) yes
Te1 . C2 . 3.110(2) yes
Te1 . C6 . 2.961(3) yes
Te1 . C9 . 2.145(3) yes
Te1 . C10 . 3.001(3) yes
Te1 . H10 . 2.624(3) no
Te1 . H11 . 2.619(3) no
Te1 . H13 . 3.007(3) no
Te1 . H14 . 3.151(3) no
Cl1 . O1 . 3.548(2) yes
Cl1 . C1 . 3.231(2) yes
Cl1 . C9 . 3.266(3) yes
Cl1 . H1 3_655 3.478(2) no
Cl1 . H2 3_655 3.361(3) no
Cl1 . H2 6_656 3.399(3) no
Cl1 . H3 3_555 2.808(3) no
Cl1 . H4 1_455 3.009(3) no
Cl1 . H5 8_456 3.240(3) no
Cl1 . H9 3_555 3.147(3) no
Cl1 . H10 . 2.947(3) no
Cl2 . O2 . 3.490(2) yes
Cl2 . C1 . 3.193(2) yes
Cl2 . C6 . 3.625(3) yes
Cl2 . C9 . 3.197(3) yes
Cl2 . H7 4_556 2.923(3) no
Cl2 . H8 1_655 3.161(3) no
Cl2 . H11 . 2.939(3) no
Cl2 . H12 2_766 3.218(4) no
Cl2 . H13 2_666 3.331(3) no
Cl2 . H14 . 3.259(3) no
Cl2 . H14 2_666 3.335(3) no
Cl2 . H14 2_766 3.599(3) no
O1 . O2 1_655 3.552(3) yes
O1 . C1 . 2.330(3) yes
O1 . C2 . 1.348(3) yes
O1 . C3 . 2.436(3) yes
O1 . C6 . 3.625(3) yes
O1 . C7 . 1.436(3) yes
O1 . C8 1_655 3.593(4) yes
O1 . C9 . 2.909(3) yes
O1 . H1 . 2.662(3) no
O1 . H4 . 1.969(3) no
O1 . H4 8_456 3.626(3) no
O1 . H5 . 1.967(3) no
O1 . H5 8_456 3.484(3) no
O1 . H6 . 1.969(3) no
O1 . H8 1_655 3.537(3) no
O1 . H9 1_655 3.166(4) no
O1 . H10 . 2.600(3) no
O1 . H11 . 2.780(3) no
O2 . C1 . 2.322(3) yes
O2 . C2 . 3.624(3) yes
O2 . C5 . 2.450(3) yes
O2 . C6 . 1.363(3) yes
O2 . C7 1_455 3.532(4) yes
O2 . C8 . 1.434(3) yes
O2 . H3 . 2.687(3) no
O2 . H4 1_455 3.588(4) no
O2 . H6 1_455 2.991(4) no
O2 . H7 . 1.970(3) no
O2 . H8 . 1.966(3) no
O2 . H9 . 1.963(3) no
O2 . H11 1_455 3.565(4) no
O2 . H12 3_645 3.536(4) no
O2 . H14 2_666 3.210(3) no
C1 . C2 . 1.397(3) yes
C1 . C3 . 2.401(3) yes
C1 . C4 . 2.744(4) yes
C1 . C5 . 2.420(4) yes
C1 . C6 . 1.395(3) yes
C1 . C9 . 3.391(4) yes
C1 . H1 . 3.263(3) no
C1 . H3 . 3.282(4) no
C1 . H5 8_456 3.244(4) no
C1 . H10 . 3.575(4) no
C1 . H11 . 3.455(4) no
C2 . C3 . 1.396(3) yes
C2 . C4 . 2.396(4) yes
C2 . C5 . 2.818(4) yes
C2 . C6 . 2.431(4) yes
C2 . C7 . 2.385(4) yes
C2 . C7 8_456 3.510(4) yes
C2 . C8 1_655 3.622(4) yes
C2 . C9 . 3.629(4) yes
C2 . H1 . 2.043(3) no
C2 . H2 . 3.248(4) no
C2 . H4 . 3.168(4) no
C2 . H5 . 2.613(4) no
C2 . H5 8_456 2.982(4) no
C2 . H6 . 2.613(4) no
C2 . H6 8_456 3.373(3) no
C2 . H8 1_655 3.498(4) no
C2 . H9 1_655 3.000(4) no
C2 . H10 . 3.554(4) no
C2 . H11 . 3.521(4) no
C3 . C4 . 1.377(4) yes
C3 . C5 . 2.428(4) yes
C3 . C6 . 2.786(4) yes
C3 . C7 . 2.830(4) yes
C3 . C7 8_456 3.456(4) yes
C3 . H1 . 0.950 no
C3 . H1 8_456 3.374(3) no
C3 . H2 . 2.014(4) no
C3 . H3 . 3.284(4) no
C3 . H5 . 2.806(4) no
C3 . H5 8_456 3.124(4) no
C3 . H6 . 2.723(4) no
C3 . H6 8_456 2.973(4) no
C3 . H9 1_655 2.988(4) no
C4 . C5 . 1.388(4) yes
C4 . C6 . 2.384(4) yes
C4 . H1 . 2.031(4) no
C4 . H1 8_456 2.858(4) no
C4 . H2 . 0.950 no
C4 . H3 . 2.050(4) no
C4 . H5 8_456 3.475(4) no
C4 . H6 8_456 3.432(4) no
C4 . H10 3_645 2.967(4) no
C5 . C6 . 1.397(3) yes
C5 . C8 . 2.860(4) yes
C5 . H1 . 3.280(4) no
C5 . H1 8_456 3.165(3) no
C5 . H2 . 2.021(4) no
C5 . H3 . 0.950 no
C5 . H6 1_455 3.174(4) no
C5 . H7 . 2.849(4) no
C5 . H9 . 2.746(4) no
C5 . H10 3_645 3.005(4) no
C5 . H12 3_645 3.186(4) no
C6 . C8 . 2.403(4) yes
C6 . H2 . 3.239(4) no
C6 . H3 . 2.053(3) no
C6 . H5 8_456 3.597(4) no
C6 . H6 1_455 2.979(4) no
C6 . H7 . 2.635(4) no
C6 . H8 . 3.185(4) no
C6 . H9 . 2.629(4) no
C6 . H12 3_645 3.289(4) no
C7 . H1 . 2.541(4) no
C7 . H1 8_556 3.592(4) no
C7 . H4 . 0.950 no
C7 . H4 8_456 3.584(3) no
C7 . H5 . 0.950 no
C7 . H5 8_556 3.210(2) no
C7 . H6 . 0.950 no
C7 . H9 1_655 3.413(4) no
C7 . H10 . 3.484(4) no
C8 . H3 . 2.588(4) no
C8 . H6 1_455 3.333(4) no
C8 . H7 . 0.950 no
C8 . H8 . 0.950 no
C8 . H9 . 0.950 no
C8 . H12 3_645 3.486(5) no
C8 . H13 3_545 3.036(5) no
C8 . H14 2_666 3.333(4) no
C9 . C10 . 1.509(4) yes
C9 . H3 3_655 3.617(4) no
C9 . H10 . 0.950 no
C9 . H11 . 0.950 no
C9 . H12 . 2.038(4) no
C9 . H13 . 2.021(4) no
C9 . H14 . 2.040(4) no
C10 . H8 2_666 3.325(4) no
C10 . H10 . 2.042(4) no
C10 . H11 . 2.025(4) no
C10 . H12 . 0.950 no
C10 . H13 . 0.950 no
C10 . H14 . 0.950 no
H1 . H2 . 2.316(4) no
H1 . H2 8_556 2.858(4) no
H1 . H3 8_556 3.362(3) no
H1 . H4 . 3.480(4) no
H1 . H5 . 2.423(4) no
H1 . H5 8_456 3.506(4) no
H1 . H6 . 2.245(4) no
H1 . H6 8_456 2.938(4) no
H1 . H9 1_655 2.998(4) no
H2 . H3 . 2.335(4) no
H2 . H4 3_645 3.468(5) no
H2 . H10 3_645 2.799(4) no
H3 . H6 1_455 3.253(4) no
H3 . H7 . 2.479(4) no
H3 . H8 . 3.528(4) no
H3 . H9 . 2.286(4) no
H3 . H10 3_645 2.898(4) no
H3 . H12 3_645 3.188(4) no
H4 . H5 . 1.551 no
H4 . H5 8_556 2.815(3) no
H4 . H6 . 1.551 no
H4 . H10 . 3.248(4) no
H5 . H5 8_456 3.3821(6) no
H5 . H5 8_556 3.3821(6) no
H5 . H6 . 1.551 no
H5 . H6 8_456 2.934(3) no
H6 . H9 1_655 2.781(4) no
H7 . H8 . 1.551 no
H7 . H9 . 1.551 no
H7 . H12 3_645 2.704(5) no
H7 . H13 3_545 2.945(5) no
H7 . H14 2_666 3.534(4) no
H8 . H9 . 1.551 no
H8 . H11 1_455 3.280(4) no
H8 . H12 2_666 3.091(4) no
H8 . H13 2_666 3.627(4) no
H8 . H13 3_545 2.746(5) no
H8 . H14 2_666 2.793(4) no
H9 . H13 3_545 2.902(5) no
H10 . H11 . 1.551 no
H10 . H12 . 2.297(4) no
H10 . H13 . 2.360(4) no
H10 . H14 . 2.801(4) no
H11 . H12 . 2.361(4) no
H11 . H13 . 2.775(5) no
H11 . H14 . 2.281(4) no
H11 . H14 2_766 3.389(5) no
H12 . H13 . 1.551 no
H12 . H14 . 1.551 no
H13 . H14 . 1.551 no

loop_
_geom_torsion_atom_site_label_1
_geom_torsion_site_symmetry_1
_geom_torsion_atom_site_label_2
_geom_torsion_site_symmetry_2
_geom_torsion_atom_site_label_3
_geom_torsion_site_symmetry_3
_geom_torsion_atom_site_label_4
_geom_torsion_site_symmetry_4
_geom_torsion
_geom_torsion_publ_flag
Cl1 . Te1 . C1 . C2 . -71.0(4) yes
Cl1 . Te1 . C1 . C6 . 108.2(3) yes
Cl2 . Te1 . C1 . C2 . 102.4(4) yes
Cl2 . Te1 . C1 . C6 . -78.3(3) yes
C9 . Te1 . C1 . C2 . 16.9(5) yes
C9 . Te1 . C1 . C6 . -163.8(4) yes
Cl1 . Te1 . C9 . C10 . -100.6(4) yes
Cl2 . Te1 . C9 . C10 . 85.4(3) yes
C1 . Te1 . C9 . C10 . 171.6(4) yes
C7 . O1 . C2 . C1 . 173.3(3) yes
C7 . O1 . C2 . C3 . -7.3(6) yes
C8 . O2 . C6 . C1 . 172.9(3) yes
C8 . O2 . C6 . C5 . -9.0(6) yes
Te1 . C1 . C2 . O1 . 0.1(3) yes
Te1 . C1 . C2 . C3 . -179.4(2) yes
C6 . C1 . C2 . O1 . -179.1(3) yes
C6 . C1 . C2 . C3 . 1.4(5) yes
Te1 . C1 . C6 . O2 . -1.7(3) yes
Te1 . C1 . C6 . C5 . -179.9(2) yes
C2 . C1 . C6 . O2 . 177.6(3) yes
C2 . C1 . C6 . C5 . -0.6(5) yes
O1 . C2 . C3 . C4 . 179.5(3) yes
C1 . C2 . C3 . C4 . -1.1(5) yes
C2 . C3 . C4 . C5 . -0.1(5) yes
C3 . C4 . C5 . C6 . 0.9(5) yes
C4 . C5 . C6 . O2 . -178.5(3) yes
C4 . C5 . C6 . C1 . -0.5(5) yes

loop_
_cod_related_entry_id
_cod_related_entry_database
_cod_related_entry_code
1 ChemSpider 21146445
